data_2210801
loop_
_publ_author_name
'Xue, Lin'
'Che, Yun-Xia'
'Zheng, Ji-Min'

_publ_section_title <i>catena</i>-Poly[bis(4-chlorobenzoato)copper(II)]-\m-4,4-bipyridine-\k^2^<i>N</i>:<i>N</i>']
_journal_coeditor_code TK2078
_journal_issue 10
_journal_name_full 'Acta Crystallographica Section E'
_journal_page_first m2750
_journal_page_last m2752
_journal_paper_doi 10.1107/S1600536806038761
_journal_volume 62
_journal_year 2006
_chemical_formula_iupac '[Cu (C7 H4 Cl O2)2 (C10 H8 N2)]'
_chemical_formula_moiety 'C24 H16 Cl2 Cu N2 O4'
_chemical_formula_sum 'C24 H16 Cl2 Cu N2 O4'
_chemical_formula_weight 530.83
_chemical_name_systematic
;
catena-Poly[bis(4-chlorobenzoatocopper(II)]-\m-4,4-bipyridine-\k^2^N:N']
;
_space_group_IT_number 2
_symmetry_cell_setting triclinic
_symmetry_space_group_name_Hall '-P 1'
_symmetry_space_group_name_H-M 'P -1'
_atom_sites_solution_hydrogens geom
_atom_sites_solution_primary direct
_atom_sites_solution_secondary difmap
_audit_creation_method SHELXL-97
_cell_angle_alpha 103.17(3)
_cell_angle_beta 94.31(3)
_cell_angle_gamma 100.11(3)
_cell_formula_units_Z 1
_cell_length_a 5.4005(11)
_cell_length_b 8.9359(18)
_cell_length_c 12.019(2)
_cell_measurement_reflns_used 5107
_cell_measurement_temperature 293(2)
_cell_measurement_theta_max 27.5
_cell_measurement_theta_min 3.3
_cell_volume 552.0(2)
_computing_cell_refinement RAPID-AUTO
_computing_data_collection 'RAPID-AUTO (Rigaku, 2004)'
_computing_data_reduction 'CrystalStructure (Rigaku/MSC, 2004)'
_computing_molecular_graphics 'ORTEP-3 (Farrugia, 1997)'
_computing_publication_material SHELXL97
_computing_structure_refinement 'SHELXL97 (Sheldrick, 1997)'
_computing_structure_solution 'SHELXS97 (Sheldrick, 1997)'
_diffrn_ambient_temperature 293(2)
_diffrn_measured_fraction_theta_full 0.992
_diffrn_measured_fraction_theta_max 0.992
_diffrn_measurement_device_type 'Rigaku R-AXIS RAPID IP area-detector'
_diffrn_measurement_method oscillation
_diffrn_radiation_monochromator graphite
_diffrn_radiation_type MoK\a
_diffrn_radiation_wavelength 0.71073
_diffrn_reflns_av_R_equivalents 0.030
_diffrn_reflns_av_sigmaI/netI 0.040
_diffrn_reflns_limit_h_max 7
_diffrn_reflns_limit_h_min -7
_diffrn_reflns_limit_k_max 11
_diffrn_reflns_limit_k_min -11
_diffrn_reflns_limit_l_max 13
_diffrn_reflns_limit_l_min -15
_diffrn_reflns_number 5484
_diffrn_reflns_theta_full 27.5
_diffrn_reflns_theta_max 27.5
_diffrn_reflns_theta_min 3.3
_diffrn_standards_decay_% '< 1'
_diffrn_standards_interval_count 0
_diffrn_standards_number 0
_exptl_absorpt_coefficient_mu 1.267
_exptl_absorpt_correction_T_max 0.856
_exptl_absorpt_correction_T_min 0.583
_exptl_absorpt_correction_type multi-scan
_exptl_absorpt_process_details '(SADABS; Sheldrick, 1996)'
_exptl_crystal_colour purple
_exptl_crystal_density_diffrn 1.597
_exptl_crystal_density_method 'not measured'
_exptl_crystal_description block
_exptl_crystal_F_000 269
_exptl_crystal_size_max 0.48
_exptl_crystal_size_mid 0.31
_exptl_crystal_size_min 0.13
_refine_diff_density_max 0.40
_refine_diff_density_min -0.33
_refine_ls_extinction_method none
_refine_ls_goodness_of_fit_ref 1.07
_refine_ls_hydrogen_treatment constr
_refine_ls_matrix_type full
_refine_ls_number_parameters 151
_refine_ls_number_reflns 2510
_refine_ls_number_restraints 0
_refine_ls_restrained_S_all 1.07
_refine_ls_R_factor_all 0.040
_refine_ls_R_factor_gt 0.037
_refine_ls_shift/su_max 0.000
_refine_ls_shift/su_mean 0.000
_refine_ls_structure_factor_coef Fsqd
_refine_ls_weighting_details 'calc w=1/[\s^2^(Fo^2^)+(0.0478P)^2^+0.1853P] where P=(Fo^2^+2Fc^2^)/3'
_refine_ls_weighting_scheme calc
_refine_ls_wR_factor_gt 0.093
_refine_ls_wR_factor_ref 0.095
_reflns_number_gt 2325
_reflns_number_total 2510
_reflns_threshold_expression I>2\s(I)
_cod_data_source_file tk2078.cif
_cod_data_source_block I
_cod_original_cell_volume 551.97(18)
_cod_database_code 2210801
_cod_database_fobs_code 2210801

loop_
_symmetry_equiv_pos_as_xyz
'x, y, z'
'-x, -y, -z'

loop_
_atom_site_type_symbol
_atom_site_label
_atom_site_fract_x
_atom_site_fract_y
_atom_site_fract_z
_atom_site_U_iso_or_equiv
_atom_site_adp_type
_atom_site_calc_flag
_atom_site_refinement_flags
_atom_site_occupancy
C C1 0.0960(4) 0.1645(2) -0.06656(18) 0.0348(5) Uani d . 1
H H1 0.0303 0.0668 -0.1161 0.042 Uiso calc R 1
C C2 -0.0269(4) 0.2865(2) -0.07148(18) 0.0343(5) Uani d . 1
H H2 -0.1694 0.2702 -0.1245 0.041 Uiso calc R 1
C C3 0.0617(4) 0.4326(2) 0.00230(16) 0.0295(4) Uani d . 1
C C4 0.2721(5) 0.4456(3) 0.0795(2) 0.0514(7) Uani d . 1
H H4 0.3366 0.5406 0.1326 0.062 Uiso calc R 1
C C5 0.3873(5) 0.3197(3) 0.0787(2) 0.0470(6) Uani d . 1
H H5 0.5294 0.3327 0.1314 0.056 Uiso calc R 1
C C6 0.6301(5) 0.0823(3) 0.2267(2) 0.0402(5) Uani d . 1
C C7 0.7918(5) 0.1580(3) 0.33915(18) 0.0395(5) Uani d . 1
C C8 1.0121(7) 0.2602(4) 0.3462(2) 0.0748(10) Uani d . 1
H H8 1.0645 0.2860 0.2799 0.090 Uiso calc R 1
C C9 1.1612(8) 0.3271(5) 0.4506(3) 0.1057(17) Uani d . 1
H H9 1.3133 0.3965 0.4542 0.127 Uiso calc R 1
C C10 1.0840(7) 0.2907(4) 0.5469(2) 0.0694(9) Uani d . 1
C C11 0.8676(9) 0.1894(6) 0.5431(3) 0.1074(17) Uani d . 1
H H11 0.8171 0.1634 0.6097 0.129 Uiso calc R 1
C C12 0.7202(8) 0.1241(5) 0.4384(3) 0.1015(16) Uani d . 1
H H12 0.5681 0.0551 0.4355 0.122 Uiso calc R 1
Cl Cl1 1.2702(3) 0.37549(16) 0.67857(8) 0.1246(5) Uani d . 1
Cu Cu1 0.5000 0.0000 0.0000 0.02875(13) Uani d S 1
N N1 0.3040(3) 0.17955(18) 0.00567(14) 0.0301(4) Uani d . 1
O O1 0.7137(3) 0.12059(17) 0.13845(12) 0.0368(4) Uani d . 1
O O2 0.4322(4) -0.0108(3) 0.22212(17) 0.0678(6) Uani d . 1

loop_
_atom_site_aniso_label
_atom_site_aniso_U_11
_atom_site_aniso_U_22
_atom_site_aniso_U_33
_atom_site_aniso_U_12
_atom_site_aniso_U_13
_atom_site_aniso_U_23
C1 0.0355(11) 0.0254(9) 0.0380(11) 0.0091(8) -0.0098(9) -0.0010(8)
C2 0.0320(11) 0.0293(10) 0.0373(11) 0.0091(8) -0.0122(8) 0.0023(8)
C3 0.0318(11) 0.0256(9) 0.0296(10) 0.0086(8) -0.0047(8) 0.0043(8)
C4 0.0609(16) 0.0297(10) 0.0513(14) 0.0187(10) -0.0328(12) -0.0095(10)
C5 0.0523(15) 0.0346(11) 0.0453(13) 0.0178(10) -0.0280(11) -0.0043(10)
C6 0.0406(13) 0.0365(11) 0.0369(12) 0.0107(9) -0.0110(9) -0.0016(9)
C7 0.0414(13) 0.0420(11) 0.0287(10) 0.0049(9) -0.0091(9) 0.0026(9)
C8 0.068(2) 0.099(2) 0.0340(13) -0.0320(18) -0.0138(13) 0.0129(14)
C9 0.085(3) 0.142(4) 0.0510(19) -0.057(3) -0.0290(18) 0.017(2)
C10 0.076(2) 0.080(2) 0.0343(14) -0.0007(17) -0.0252(14) 0.0017(13)
C11 0.121(4) 0.141(4) 0.0336(15) -0.039(3) -0.0142(19) 0.026(2)
C12 0.097(3) 0.137(3) 0.0388(15) -0.058(3) -0.0163(17) 0.0285(19)
Cl1 0.1340(11) 0.1526(11) 0.0476(5) -0.0150(8) -0.0512(6) -0.0024(6)
Cu1 0.0346(2) 0.02590(19) 0.02367(18) 0.01206(13) -0.00910(13) 0.00127(13)
N1 0.0338(9) 0.0259(7) 0.0291(8) 0.0108(6) -0.0064(7) 0.0032(7)
O1 0.0478(9) 0.0331(7) 0.0269(7) 0.0171(6) -0.0112(6) 0.0001(6)
O2 0.0545(13) 0.0768(13) 0.0517(11) -0.0171(10) -0.0134(9) 0.0040(10)

loop_
_atom_type_symbol
_atom_type_description
_atom_type_scat_dispersion_real
_atom_type_scat_dispersion_imag
_atom_type_scat_source
C C 0.0033 0.0016 'International Tables Vol C Tables 4.2.6.8 and 6.1.1.4'
H H 0.0000 0.0000 'International Tables Vol C Tables 4.2.6.8 and 6.1.1.4'
N N 0.0061 0.0033 'International Tables Vol C Tables 4.2.6.8 and 6.1.1.4'
O O 0.0106 0.0060 'International Tables Vol C Tables 4.2.6.8 and 6.1.1.4'
Cu Cu 0.3201 1.2651 'International Tables Vol C Tables 4.2.6.8 and 6.1.1.4'
Cl Cl 0.1484 0.1585 'International Tables Vol C Tables 4.2.6.8 and 6.1.1.4'

loop_
_geom_angle_atom_site_label_1
_geom_angle_atom_site_label_2
_geom_angle_atom_site_label_3
_geom_angle_site_symmetry_1
_geom_angle_site_symmetry_3
_geom_angle
_geom_angle_publ_flag
N1 C1 C2 . . 123.38(18) ?
N1 C1 H1 . . 118.3 ?
C2 C1 H1 . . 118.3 ?
C3 C2 C1 . . 120.12(19) ?
C3 C2 H2 . . 119.9 ?
C1 C2 H2 . . 119.9 ?
C2 C3 C4 . . 116.05(18) ?
C2 C3 C3 . 2_565 121.6(2) ?
C4 C3 C3 . 2_565 122.3(2) ?
C5 C4 C3 . . 120.81(19) ?
C5 C4 H4 . . 119.6 ?
C3 C4 H4 . . 119.6 ?
N1 C5 C4 . . 122.9(2) ?
N1 C5 H5 . . 118.6 ?
C4 C5 H5 . . 118.6 ?
O2 C6 O1 . . 123.4(2) ?
O2 C6 C7 . . 120.9(2) ?
O1 C6 C7 . . 115.8(2) ?
C8 C7 C12 . . 117.7(3) ?
C8 C7 C6 . . 121.9(2) ?
C12 C7 C6 . . 120.3(3) ?
C7 C8 C9 . . 121.1(3) ?
C7 C8 H8 . . 119.4 ?
C9 C8 H8 . . 119.4 ?
C10 C9 C8 . . 119.4(3) ?
C10 C9 H9 . . 120.3 ?
C8 C9 H9 . . 120.3 ?
C11 C10 C9 . . 121.1(3) ?
C11 C10 Cl1 . . 119.3(3) ?
C9 C10 Cl1 . . 119.6(3) ?
C10 C11 C12 . . 118.8(3) ?
C10 C11 H11 . . 120.6 ?
C12 C11 H11 . . 120.6 ?
C7 C12 C11 . . 121.8(3) ?
C7 C12 H12 . . 119.1 ?
C11 C12 H12 . . 119.1 ?
O1 Cu1 O1 2_655 . 180 ?
O1 Cu1 N1 2_655 2_655 90.03(7) ?
O1 Cu1 N1 . 2_655 89.97(6) ?
O1 Cu1 N1 . . 90.03(7) y
O1 Cu1 N1 2_655 . 89.97(7) y
N1 Cu1 N1 2_655 . 180 ?
C1 N1 C5 . . 116.71(17) ?
C1 N1 Cu1 . . 122.06(13) ?
C5 N1 Cu1 . . 121.16(14) ?
C6 O1 Cu1 . . 110.56(15) ?

loop_
_geom_bond_atom_site_label_1
_geom_bond_atom_site_label_2
_geom_bond_site_symmetry_2
_geom_bond_distance
_geom_bond_publ_flag
C1 N1 . 1.335(3) ?
C1 C2 . 1.382(3) ?
C1 H1 . 0.9300 ?
C2 C3 . 1.382(3) ?
C2 H2 . 0.9300 ?
C3 C4 . 1.383(3) ?
C3 C3 2_565 1.484(3) ?
C4 C5 . 1.377(3) ?
C4 H4 . 0.9300 ?
C5 N1 . 1.335(3) ?
C5 H5 . 0.9300 ?
C6 C7 . 1.498(3) ?
C7 C8 . 1.350(4) ?
C7 C12 . 1.362(4) ?
C8 C9 . 1.385(4) ?
C8 H8 . 0.9300 ?
C9 C10 . 1.347(5) ?
C9 H9 . 0.9300 ?
C10 C11 . 1.338(5) ?
C10 Cl1 . 1.743(3) ?
C11 C12 . 1.382(5) ?
C11 H11 . 0.9300 ?
C12 H12 . 0.9300 ?
Cu1 O1 2_655 1.9286(16) ?
Cu1 O1 . 1.9286(16) y
Cu1 N1 2_655 2.0632(16) ?
Cu1 N1 . 2.0632(16) y
C6 O1 . 1.276(3) y
C6 O2 . 1.223(3) y

loop_
_geom_torsion_atom_site_label_1
_geom_torsion_atom_site_label_2
_geom_torsion_atom_site_label_3
_geom_torsion_atom_site_label_4
_geom_torsion_site_symmetry_1
_geom_torsion_site_symmetry_4
_geom_torsion
N1 C1 C2 C3 . . -1.3(4)
C1 C2 C3 C4 . . -1.0(4)
C1 C2 C3 C3 . 2_565 178.6(2)
C2 C3 C4 C5 . . 1.8(4)
C3 C3 C4 C5 2_565 . -177.7(3)
C3 C4 C5 N1 . . -0.6(5)
O2 C6 C7 C8 . . 179.4(3)
O1 C6 C7 C8 . . 0.0(4)
O2 C6 C7 C12 . . -0.1(4)
O1 C6 C7 C12 . . -179.5(3)
C12 C7 C8 C9 . . 0.6(6)
C6 C7 C8 C9 . . -178.9(3)
C7 C8 C9 C10 . . -0.6(7)
C8 C9 C10 C11 . . 0.9(8)
C8 C9 C10 Cl1 . . -179.6(3)
C9 C10 C11 C12 . . -1.2(8)
Cl1 C10 C11 C12 . . 179.4(4)
C8 C7 C12 C11 . . -0.9(7)
C6 C7 C12 C11 . . 178.7(4)
C10 C11 C12 C7 . . 1.2(8)
C2 C1 N1 C5 . . 2.6(4)
C2 C1 N1 Cu1 . . -174.26(17)
C4 C5 N1 C1 . . -1.7(4)
C4 C5 N1 Cu1 . . 175.2(2)
O1 Cu1 N1 C1 2_655 . 6.89(18)
O1 Cu1 N1 C1 . . -173.11(18)
N1 Cu1 N1 C1 2_655 . 13E1(3)
O1 Cu1 N1 C5 2_655 . -169.8(2)
O1 Cu1 N1 C5 . . 10.2(2)
N1 Cu1 N1 C5 2_655 . -5E1(3)
O2 C6 O1 Cu1 . . -4.4(3)
C7 C6 O1 Cu1 . . 175.02(14)
O1 Cu1 O1 C6 2_655 . 12E1(10)
N1 Cu1 O1 C6 2_655 . -84.65(14)
N1 Cu1 O1 C6 . . 95.35(14)
